data_7219888
loop_
_publ_author_name
'Wang, Yanhong'
'Zhang, Tianyong'
'Li, Bin'
'Jiang, Shuang'
'Sheng, Liao'

_publ_section_title
;
 Synthesis, Characterization, Electrochemical Properties and Catalytic
 Reactivity of the N-Heterocyclic Carbene-Containing Diiron Complexes
;
_journal_name_full 'RSC Adv.'
_journal_paper_doi 10.1039/C4RA15150J
_journal_year 2015
_chemical_formula_moiety 'C30 H32 Fe2 N2 O5 S2'
_chemical_formula_sum 'C30 H32 Fe2 N2 O5 S2'
_chemical_formula_weight 676.40
_chemical_name_systematic
; 
 ? 
;
_space_group_IT_number 33
_symmetry_cell_setting orthorhombic
_symmetry_space_group_name_Hall 'P 2c -2n'
_symmetry_space_group_name_H-M 'P n a 21'
_atom_sites_solution_hydrogens geom
_atom_sites_solution_primary direct
_atom_sites_solution_secondary difmap
_audit_block_doi 10.5517/cc13rk2h
_audit_creation_method SHELXL-97
_audit_update_record
;
2015-01-05 deposited with the CCDC.
2015-03-13 downloaded from the CCDC.
;
_cell_angle_alpha 90.00
_cell_angle_beta 90.00
_cell_angle_gamma 90.00
_cell_formula_units_Z 8
_cell_length_a 28.207(4)
_cell_length_b 21.630(3)
_cell_length_c 10.2634(12)
_cell_measurement_reflns_used 15349
_cell_measurement_temperature 113(2)
_cell_measurement_theta_max 27.12
_cell_measurement_theta_min 1.44
_cell_volume 6261.9(14)
_computing_cell_refinement CrystalClear
_computing_data_collection 'CrystalClear (Rigaku Inc., 2008)'
_computing_data_reduction CrystalClear
_computing_molecular_graphics 'CrystalStructure 4.0'
_computing_publication_material 'CrystalStructure 4.0 (Rigaku, 2009)'
_computing_structure_refinement 'SHELXL-97 (Sheldrick, 1997)'
_computing_structure_solution 'SHELXS-97 (Sheldrick, 1990)'
_diffrn_ambient_temperature 113(2)
_diffrn_detector_area_resol_mean 7.314
_diffrn_measured_fraction_theta_full 0.998
_diffrn_measured_fraction_theta_max 0.998
_diffrn_measurement_device_type 'Rigaku Saturn70 CCD'
_diffrn_measurement_method \w
_diffrn_radiation_monochromator multilayer
_diffrn_radiation_source 'rotating anode'
_diffrn_radiation_type MoK\a
_diffrn_radiation_wavelength 0.71075
_diffrn_reflns_av_R_equivalents 0.0965
_diffrn_reflns_av_sigmaI/netI 0.0823
_diffrn_reflns_limit_h_max 36
_diffrn_reflns_limit_h_min -36
_diffrn_reflns_limit_k_max 27
_diffrn_reflns_limit_k_min -27
_diffrn_reflns_limit_l_max 13
_diffrn_reflns_limit_l_min -12
_diffrn_reflns_number 69773
_diffrn_reflns_theta_full 27.12
_diffrn_reflns_theta_max 27.12
_diffrn_reflns_theta_min 1.72
_diffrn_standards_decay_% 0
_diffrn_standards_interval_count 0
_diffrn_standards_interval_time 0
_diffrn_standards_number 0
_exptl_absorpt_coefficient_mu 1.100
_exptl_absorpt_correction_T_max 0.8436
_exptl_absorpt_correction_T_min 0.7782
_exptl_absorpt_correction_type multi-scan
_exptl_absorpt_process_details 'Jacobson, R. (1998) Private communication'
_exptl_crystal_colour black
_exptl_crystal_density_diffrn 1.435
_exptl_crystal_density_method 'not measured'
_exptl_crystal_description prism
_exptl_crystal_F_000 2800
_exptl_crystal_size_max 0.24
_exptl_crystal_size_mid 0.18
_exptl_crystal_size_min 0.16
_refine_diff_density_max 0.432
_refine_diff_density_min -0.478
_refine_diff_density_rms 0.072
_refine_ls_abs_structure_details 'Flack H D (1983), Acta Cryst. A39, 876-881'
_refine_ls_abs_structure_Flack 0.052(18)
_refine_ls_extinction_coef 0.0057(3)
_refine_ls_extinction_expression Fc^*^=kFc[1+0.001xFc^2^\l^3^/sin(2\q)]^-1/4^
_refine_ls_extinction_method SHELXL
_refine_ls_goodness_of_fit_ref 1.077
_refine_ls_hydrogen_treatment mixed
_refine_ls_matrix_type full
_refine_ls_number_parameters 798
_refine_ls_number_reflns 13556
_refine_ls_number_restraints 73
_refine_ls_restrained_S_all 1.076
_refine_ls_R_factor_all 0.0847
_refine_ls_R_factor_gt 0.0668
_refine_ls_shift/su_max 0.002
_refine_ls_shift/su_mean 0.000
_refine_ls_structure_factor_coef Fsqd
_refine_ls_weighting_details 'calc w=1/[\s^2^(Fo^2^)+(0.0623P)^2^+0.0000P] where P=(Fo^2^+2Fc^2^)/3'
_refine_ls_weighting_scheme calc
_refine_ls_wR_factor_gt 0.1445
_refine_ls_wR_factor_ref 0.1549
_reflns_number_gt 10689
_reflns_number_total 13556
_reflns_threshold_expression >2sigma(I)
_cod_data_source_file c4ra15150j2.cif
_cod_data_source_block shelxl
_cod_original_cell_volume 6261.7(13)
_cod_database_code 7219888

loop_
_symmetry_equiv_pos_as_xyz
'x, y, z'
'-x+1/2, y+1/2, z+1/2'
'x+1/2, -y+1/2, z'
'-x, -y, z+1/2'

loop_
_atom_site_label
_atom_site_type_symbol
_atom_site_fract_x
_atom_site_fract_y
_atom_site_fract_z
_atom_site_U_iso_or_equiv
_atom_site_adp_type
_atom_site_occupancy
_atom_site_symmetry_multiplicity
_atom_site_calc_flag
_atom_site_refinement_flags
_atom_site_disorder_assembly
_atom_site_disorder_group
Fe1 Fe 0.19589(3) 1.05006(4) 0.25993(9) 0.0482(2) Uani 1 1 d . . .
Fe2 Fe 0.17594(3) 0.97172(4) 0.44233(9) 0.0439(2) Uani 1 1 d . . .
Fe3 Fe 0.54969(3) 0.86857(5) 1.10184(9) 0.0557(3) Uani 1 1 d . . .
Fe4 Fe 0.51870(2) 0.78948(3) 0.93742(9) 0.0411(2) Uani 1 1 d . A .
S1 S 0.14749(5) 1.06872(7) 0.42906(18) 0.0524(4) Uani 1 1 d . . .
S2 S 0.14425(6) 0.97119(8) 0.24166(18) 0.0615(5) Uani 1 1 d . . .
S4 S 0.59032(5) 0.83439(6) 0.92901(17) 0.0467(3) Uani 1 1 d D A .
C1 C 0.1770(3) 1.0973(3) 0.1253(7) 0.0617(18) Uani 1 1 d . . .
C2 C 0.2340(2) 1.1068(3) 0.3262(7) 0.0558(17) Uani 1 1 d . . .
C3 C 0.2421(2) 1.0060(3) 0.1937(7) 0.0534(16) Uani 1 1 d . . .
C4 C 0.2092(2) 0.9058(3) 0.3885(6) 0.0502(15) Uani 1 1 d . . .
C5 C 0.1291(3) 0.9311(3) 0.5152(7) 0.0614(18) Uani 1 1 d . . .
C6 C 0.0886(2) 1.0634(4) 0.3545(7) 0.067(2) Uani 1 1 d . . .
H6 H 0.0854 1.0995 0.2942 0.080 Uiso 1 1 calc R . .
C7 C 0.0848(2) 1.0066(4) 0.2730(9) 0.077(2) Uani 1 1 d . . .
H7 H 0.0661 0.9759 0.3245 0.092 Uiso 1 1 calc R . .
C8 C 0.0505(2) 1.0706(4) 0.4575(9) 0.080(2) Uani 1 1 d . . .
H8A H 0.0194 1.0731 0.4155 0.121 Uiso 1 1 calc R . .
H8B H 0.0563 1.1084 0.5076 0.121 Uiso 1 1 calc R . .
H8C H 0.0512 1.0348 0.5161 0.121 Uiso 1 1 calc R . .
C9 C 0.0590(3) 1.0158(5) 0.1451(8) 0.101(3) Uani 1 1 d . . .
H9A H 0.0298 1.0392 0.1603 0.152 Uiso 1 1 calc R . .
H9B H 0.0511 0.9754 0.1076 0.152 Uiso 1 1 calc R . .
H9C H 0.0794 1.0386 0.0846 0.152 Uiso 1 1 calc R . .
C10 C 0.21289(18) 0.9889(3) 0.6047(6) 0.0425(13) Uani 1 1 d . . .
C11 C 0.2351(2) 1.0230(3) 0.8087(7) 0.0522(16) Uani 1 1 d . . .
H11 H 0.2338 1.0433 0.8906 0.063 Uiso 1 1 calc R . .
C12 C 0.2713(2) 0.9892(3) 0.7601(6) 0.0520(15) Uani 1 1 d . . .
H12 H 0.3006 0.9810 0.8023 0.062 Uiso 1 1 calc R . .
C13 C 0.15333(18) 1.0464(3) 0.7431(6) 0.0409(13) Uani 1 1 d . . .
C14 C 0.1461(2) 1.1093(3) 0.7263(7) 0.0535(16) Uani 1 1 d . . .
C15 C 0.1008(2) 1.1323(3) 0.7548(7) 0.0605(17) Uani 1 1 d . . .
H15 H 0.0946 1.1751 0.7431 0.073 Uiso 1 1 calc R . .
C16 C 0.0646(2) 1.0942(3) 0.7997(9) 0.068(2) Uani 1 1 d . . .
C17 C 0.0744(2) 1.0319(3) 0.8188(7) 0.0573(18) Uani 1 1 d . . .
H17 H 0.0499 1.0055 0.8490 0.069 Uiso 1 1 calc R . .
C18 C 0.1191(2) 1.0069(3) 0.7949(7) 0.0528(16) Uani 1 1 d . . .
C19 C 0.1843(2) 1.1537(3) 0.6828(8) 0.0604(18) Uani 1 1 d . . .
H19A H 0.1979 1.1744 0.7591 0.091 Uiso 1 1 calc R . .
H19B H 0.1706 1.1845 0.6241 0.091 Uiso 1 1 calc R . .
H19C H 0.2093 1.1308 0.6371 0.091 Uiso 1 1 calc R . .
C20 C 0.0156(3) 1.1189(4) 0.8221(13) 0.105(4) Uani 1 1 d . . .
H20A H -0.0043 1.1094 0.7465 0.157 Uiso 1 1 calc R . .
H20B H 0.0171 1.1638 0.8343 0.157 Uiso 1 1 calc R . .
H20C H 0.0020 1.0996 0.9000 0.157 Uiso 1 1 calc R . .
C21 C 0.1297(2) 0.9410(3) 0.8347(7) 0.0558(17) Uani 1 1 d . . .
H21A H 0.1429 0.9406 0.9230 0.084 Uiso 1 1 calc R . .
H21B H 0.1526 0.9230 0.7739 0.084 Uiso 1 1 calc R . .
H21C H 0.1003 0.9168 0.8329 0.084 Uiso 1 1 calc R . .
C22 C 0.28705(18) 0.9256(3) 0.5648(5) 0.0410(13) Uani 1 1 d . . .
C23 C 0.32053(18) 0.9484(3) 0.4770(5) 0.0399(13) Uani 1 1 d . . .
C24 C 0.34721(18) 0.9056(3) 0.4092(6) 0.0446(14) Uani 1 1 d . . .
H24 H 0.3693 0.9198 0.3462 0.054 Uiso 1 1 calc R . .
C25 C 0.34262(18) 0.8416(3) 0.4305(6) 0.0459(13) Uani 1 1 d . . .
C26 C 0.3112(2) 0.8226(3) 0.5253(6) 0.0465(14) Uani 1 1 d . . .
H26 H 0.3094 0.7797 0.5447 0.056 Uiso 1 1 calc R . .
C27 C 0.28210(19) 0.8627(3) 0.5940(6) 0.0446(13) Uani 1 1 d . . .
C28 C 0.3269(2) 1.0172(3) 0.4545(8) 0.0558(17) Uani 1 1 d . . .
H28A H 0.3541 1.0320 0.5049 0.084 Uiso 1 1 calc R . .
H28B H 0.2983 1.0391 0.4824 0.084 Uiso 1 1 calc R . .
H28C H 0.3324 1.0248 0.3616 0.084 Uiso 1 1 calc R . .
C29 C 0.3732(2) 0.7971(3) 0.3565(7) 0.0567(17) Uani 1 1 d . . .
H29A H 0.4062 0.8012 0.3857 0.085 Uiso 1 1 calc R . .
H29B H 0.3713 0.8063 0.2631 0.085 Uiso 1 1 calc R . .
H29C H 0.3622 0.7548 0.3722 0.085 Uiso 1 1 calc R . .
C30 C 0.2460(2) 0.8403(3) 0.6892(6) 0.0515(15) Uani 1 1 d . . .
H30A H 0.2474 0.8655 0.7684 0.077 Uiso 1 1 calc R . .
H30B H 0.2525 0.7970 0.7112 0.077 Uiso 1 1 calc R . .
H30C H 0.2143 0.8435 0.6505 0.077 Uiso 1 1 calc R . .
C31 C 0.5961(3) 0.8911(4) 1.2085(8) 0.086(3) Uani 1 1 d . A .
C32 C 0.4981(3) 0.8795(4) 1.1974(8) 0.077(2) Uani 1 1 d . A .
C33 C 0.5409(2) 0.9402(3) 1.0222(7) 0.0553(17) Uani 1 1 d . A .
C34 C 0.4628(2) 0.7745(3) 1.0102(6) 0.0468(14) Uani 1 1 d . . .
C35 C 0.5267(2) 0.7169(3) 0.8669(7) 0.0535(16) Uani 1 1 d . . .
S3 S 0.54974(10) 0.76006(14) 1.1236(3) 0.0384(6) Uani 0.647(4) 1 d PDU A 1
C36 C 0.6090(2) 0.7318(4) 1.0797(8) 0.0382(19) Uani 0.647(4) 1 d PDU A 1
H36 H 0.6049 0.6910 1.0353 0.046 Uiso 0.647(4) 1 calc PR A 1
C37 C 0.6327(3) 0.7751(4) 0.9832(8) 0.039(2) Uani 0.647(4) 1 d PDU A 1
H37 H 0.6589 0.7968 1.0303 0.046 Uiso 0.647(4) 1 calc PR A 1
C38 C 0.6396(3) 0.7208(5) 1.2015(9) 0.054(3) Uani 0.647(4) 1 d PDU A 1
H38A H 0.6721 0.7108 1.1750 0.081 Uiso 0.647(4) 1 calc PR A 1
H38B H 0.6265 0.6863 1.2518 0.081 Uiso 0.647(4) 1 calc PR A 1
H38C H 0.6398 0.7582 1.2553 0.081 Uiso 0.647(4) 1 calc PR A 1
C39 C 0.6546(3) 0.7416(4) 0.8679(9) 0.047(2) Uani 0.647(4) 1 d PDU A 1
H39A H 0.6744 0.7075 0.8996 0.070 Uiso 0.647(4) 1 calc PR A 1
H39B H 0.6742 0.7705 0.8179 0.070 Uiso 0.647(4) 1 calc PR A 1
H39C H 0.6295 0.7251 0.8120 0.070 Uiso 0.647(4) 1 calc PR A 1
S3' S 0.5404(2) 0.7791(3) 1.1624(6) 0.0384(6) Uani 0.353(4) 1 d PDU A 2
C36' C 0.6036(3) 0.7579(6) 1.1595(17) 0.050(4) Uani 0.353(4) 1 d PDU A 2
H36' H 0.6193 0.7781 1.2359 0.060 Uiso 0.353(4) 1 calc PR A 2
C37' C 0.6264(5) 0.7838(8) 1.0351(15) 0.054(6) Uani 0.353(4) 1 d PDU A 2
H37' H 0.6344 0.7469 0.9807 0.064 Uiso 0.353(4) 1 calc PR A 2
C38' C 0.6083(7) 0.6872(6) 1.176(2) 0.060(5) Uani 0.353(4) 1 d PDU A 2
H38D H 0.5913 0.6663 1.1053 0.090 Uiso 0.353(4) 1 calc PR A 2
H38E H 0.5946 0.6748 1.2599 0.090 Uiso 0.353(4) 1 calc PR A 2
H38F H 0.6418 0.6756 1.1733 0.090 Uiso 0.353(4) 1 calc PR A 2
C39' C 0.6745(6) 0.8123(9) 1.074(2) 0.062(5) Uani 0.353(4) 1 d PDU A 2
H39D H 0.6691 0.8515 1.1199 0.094 Uiso 0.353(4) 1 calc PR A 2
H39E H 0.6936 0.8197 0.9961 0.094 Uiso 0.353(4) 1 calc PR A 2
H39F H 0.6914 0.7837 1.1322 0.094 Uiso 0.353(4) 1 calc PR A 2
C40 C 0.49586(19) 0.8331(2) 0.7789(6) 0.0397(12) Uani 1 1 d . . .
C41 C 0.4889(3) 0.8776(3) 0.5792(7) 0.0599(18) Uani 1 1 d . . .
H41 H 0.4975 0.8940 0.4968 0.072 Uiso 1 1 calc R A .
C42 C 0.4460(2) 0.8775(3) 0.6276(7) 0.0566(17) Uani 1 1 d . A .
H42 H 0.4180 0.8924 0.5869 0.068 Uiso 1 1 calc R . .
C43 C 0.5679(2) 0.8375(3) 0.6274(6) 0.0466(14) Uani 1 1 d . . .
C44 C 0.6010(2) 0.8855(3) 0.6347(6) 0.0492(15) Uani 1 1 d . A .
C45 C 0.6467(2) 0.8749(3) 0.5908(7) 0.0607(18) Uani 1 1 d . . .
H45 H 0.6696 0.9070 0.5966 0.073 Uiso 1 1 calc R A .
C46 C 0.6598(3) 0.8174(4) 0.5378(7) 0.0649(19) Uani 1 1 d . A .
C47 C 0.6257(3) 0.7724(4) 0.5307(8) 0.0653(19) Uani 1 1 d . . .
H47 H 0.6344 0.7333 0.4962 0.078 Uiso 1 1 calc R A .
C48 C 0.5787(2) 0.7810(3) 0.5716(7) 0.0574(17) Uani 1 1 d . A .
C49 C 0.5874(3) 0.9473(3) 0.6873(7) 0.0568(17) Uani 1 1 d . . .
H49A H 0.5583 0.9615 0.6446 0.085 Uiso 1 1 calc R A .
H49B H 0.6130 0.9770 0.6706 0.085 Uiso 1 1 calc R . .
H49C H 0.5820 0.9441 0.7814 0.085 Uiso 1 1 calc R . .
C50 C 0.7093(3) 0.8061(4) 0.4894(9) 0.085(3) Uani 1 1 d . . .
H50A H 0.7317 0.8102 0.5618 0.128 Uiso 1 1 calc R A .
H50B H 0.7170 0.8364 0.4216 0.128 Uiso 1 1 calc R . .
H50C H 0.7114 0.7643 0.4531 0.128 Uiso 1 1 calc R . .
C51 C 0.5406(2) 0.7342(3) 0.5413(8) 0.067(2) Uani 1 1 d . . .
H51A H 0.5135 0.7407 0.5992 0.100 Uiso 1 1 calc R A .
H51B H 0.5532 0.6924 0.5543 0.100 Uiso 1 1 calc R . .
H51C H 0.5305 0.7390 0.4505 0.100 Uiso 1 1 calc R . .
C52 C 0.4076(2) 0.8413(3) 0.8271(6) 0.0464(14) Uani 1 1 d . . .
C53 C 0.3908(2) 0.8886(3) 0.9061(7) 0.0597(18) Uani 1 1 d . A .
C54 C 0.3496(2) 0.8771(4) 0.9788(7) 0.070(2) Uani 1 1 d . . .
H54 H 0.3386 0.9075 1.0385 0.084 Uiso 1 1 calc R A .
C55 C 0.3246(2) 0.8225(4) 0.9653(7) 0.065(2) Uani 1 1 d . A .
C56 C 0.3417(2) 0.7767(3) 0.8814(7) 0.0575(17) Uani 1 1 d . . .
H56 H 0.3245 0.7392 0.8722 0.069 Uiso 1 1 calc R A .
C57 C 0.3832(2) 0.7852(3) 0.8111(7) 0.0492(15) Uani 1 1 d . A .
C58 C 0.4167(3) 0.9482(3) 0.9170(10) 0.082(3) Uani 1 1 d . . .
H58A H 0.4312 0.9584 0.8330 0.123 Uiso 1 1 calc R A .
H58B H 0.4414 0.9447 0.9837 0.123 Uiso 1 1 calc R . .
H58C H 0.3944 0.9810 0.9416 0.123 Uiso 1 1 calc R . .
C59 C 0.2806(3) 0.8138(5) 1.0479(8) 0.090(3) Uani 1 1 d . . .
H59A H 0.2894 0.8144 1.1403 0.135 Uiso 1 1 calc R A .
H59B H 0.2658 0.7741 1.0267 0.135 Uiso 1 1 calc R . .
H59C H 0.2582 0.8474 1.0302 0.135 Uiso 1 1 calc R . .
C60 C 0.4008(2) 0.7357(3) 0.7186(7) 0.0573(17) Uani 1 1 d . . .
H60A H 0.3782 0.7013 0.7175 0.086 Uiso 1 1 calc R A .
H60B H 0.4318 0.7208 0.7477 0.086 Uiso 1 1 calc R . .
H60C H 0.4036 0.7531 0.6307 0.086 Uiso 1 1 calc R . .
N1 N 0.20027(15) 1.0218(2) 0.7138(5) 0.0421(11) Uani 1 1 d . . .
N2 N 0.25790(16) 0.9686(2) 0.6371(5) 0.0418(11) Uani 1 1 d . . .
N3 N 0.51941(17) 0.8502(2) 0.6659(5) 0.0429(11) Uani 1 1 d . A .
N4 N 0.44973(16) 0.8510(2) 0.7519(5) 0.0444(11) Uani 1 1 d . A .
O1 O 0.1669(2) 1.1273(2) 0.0373(5) 0.0754(16) Uani 1 1 d . . .
O2 O 0.2582(2) 1.1454(2) 0.3677(7) 0.0900(19) Uani 1 1 d . . .
O3 O 0.27319(19) 0.9787(3) 0.1438(6) 0.0767(16) Uani 1 1 d . . .
O4 O 0.22516(18) 0.8622(2) 0.3414(5) 0.0666(14) Uani 1 1 d . . .
O5 O 0.0958(2) 0.9050(3) 0.5534(5) 0.0894(19) Uani 1 1 d . . .
O6 O 0.6262(2) 0.9082(3) 1.2779(6) 0.116(3) Uani 1 1 d . . .
O7 O 0.4633(2) 0.8879(3) 1.2556(7) 0.110(2) Uani 1 1 d . . .
O8 O 0.53549(18) 0.9873(2) 0.9704(5) 0.0697(14) Uani 1 1 d . . .
O9 O 0.43052(15) 0.7600(2) 1.0749(5) 0.0583(11) Uani 1 1 d . A .
O10 O 0.53234(18) 0.6673(2) 0.8295(6) 0.0791(16) Uani 1 1 d . A .

loop_
_atom_site_aniso_label
_atom_site_aniso_U_11
_atom_site_aniso_U_22
_atom_site_aniso_U_33
_atom_site_aniso_U_23
_atom_site_aniso_U_13
_atom_site_aniso_U_12
Fe1 0.0486(5) 0.0475(5) 0.0484(5) 0.0025(4) 0.0077(4) 0.0027(4)
Fe2 0.0404(4) 0.0451(4) 0.0462(5) 0.0020(4) -0.0052(4) -0.0073(3)
Fe3 0.0567(5) 0.0748(6) 0.0355(5) 0.0081(5) -0.0089(4) -0.0222(5)
Fe4 0.0346(4) 0.0384(4) 0.0502(5) 0.0068(4) -0.0040(4) 0.0010(3)
S1 0.0433(7) 0.0608(9) 0.0531(10) 0.0106(9) 0.0101(8) 0.0070(6)
S2 0.0641(10) 0.0653(10) 0.0551(11) 0.0039(9) -0.0168(9) -0.0093(8)
S4 0.0349(6) 0.0441(7) 0.0609(10) 0.0111(8) -0.0041(7) -0.0010(5)
C1 0.071(4) 0.061(4) 0.053(4) 0.003(4) 0.012(3) 0.020(4)
C2 0.052(4) 0.047(4) 0.069(5) -0.002(3) 0.019(3) -0.002(3)
C3 0.056(4) 0.046(3) 0.059(4) 0.003(3) 0.001(3) 0.008(3)
C4 0.057(4) 0.048(4) 0.046(4) 0.004(3) -0.016(3) -0.007(3)
C5 0.066(4) 0.065(4) 0.053(4) 0.017(4) -0.004(3) -0.025(4)
C6 0.052(4) 0.099(6) 0.050(4) 0.011(4) 0.014(3) 0.011(4)
C7 0.043(4) 0.099(6) 0.087(6) 0.031(5) -0.017(4) -0.007(4)
C8 0.054(4) 0.096(6) 0.091(6) 0.020(5) 0.018(4) 0.005(4)
C9 0.087(6) 0.157(10) 0.060(6) -0.001(6) -0.021(5) 0.018(6)
C10 0.030(3) 0.044(3) 0.054(4) -0.006(3) 0.002(3) -0.004(2)
C11 0.047(3) 0.065(4) 0.045(4) -0.010(3) -0.004(3) 0.000(3)
C12 0.041(3) 0.074(4) 0.040(4) -0.017(3) -0.006(3) 0.007(3)
C13 0.035(3) 0.050(3) 0.038(3) -0.003(3) 0.006(2) -0.004(2)
C14 0.051(4) 0.051(4) 0.059(4) 0.000(3) 0.007(3) -0.007(3)
C15 0.059(4) 0.048(3) 0.074(5) -0.010(4) 0.009(4) 0.005(3)
C16 0.047(4) 0.066(4) 0.093(6) -0.017(4) 0.017(4) 0.007(3)
C17 0.045(3) 0.057(4) 0.069(5) 0.005(3) 0.027(3) 0.003(3)
C18 0.045(3) 0.059(4) 0.054(4) -0.004(3) 0.012(3) 0.003(3)
C19 0.067(4) 0.046(4) 0.068(5) -0.013(3) 0.005(4) -0.009(3)
C20 0.054(4) 0.068(5) 0.192(11) 0.004(6) 0.039(6) 0.011(4)
C21 0.060(4) 0.058(4) 0.049(4) -0.001(3) 0.011(3) -0.005(3)
C22 0.032(3) 0.055(3) 0.036(3) -0.020(3) -0.005(2) 0.004(2)
C23 0.032(3) 0.050(3) 0.038(3) -0.004(2) -0.001(2) -0.007(2)
C24 0.033(3) 0.057(3) 0.044(3) -0.006(3) 0.007(2) -0.002(2)
C25 0.039(3) 0.056(3) 0.043(3) -0.006(3) 0.006(3) 0.004(2)
C26 0.039(3) 0.050(3) 0.050(4) -0.004(3) -0.003(3) 0.000(3)
C27 0.036(3) 0.055(3) 0.043(3) 0.006(3) 0.001(3) 0.002(2)
C28 0.044(3) 0.049(3) 0.074(5) -0.012(4) 0.007(3) -0.009(3)
C29 0.049(4) 0.061(4) 0.060(4) -0.021(3) 0.008(3) 0.002(3)
C30 0.044(3) 0.058(4) 0.052(4) 0.008(3) 0.010(3) 0.003(3)
C31 0.107(7) 0.098(6) 0.052(5) 0.032(4) -0.026(5) -0.048(5)
C32 0.078(5) 0.097(6) 0.056(5) -0.021(4) 0.016(4) -0.038(5)
C33 0.051(4) 0.051(4) 0.064(4) -0.015(3) -0.002(3) -0.003(3)
C34 0.039(3) 0.047(3) 0.055(4) 0.003(3) -0.007(3) 0.003(3)
C35 0.041(3) 0.041(3) 0.079(5) 0.005(3) 0.007(3) 0.007(3)
S3 0.0426(13) 0.0430(16) 0.0294(16) 0.0013(11) 0.0009(10) 0.0010(10)
C36 0.035(4) 0.043(4) 0.036(4) 0.002(4) -0.003(3) 0.006(3)
C37 0.031(4) 0.043(5) 0.041(5) 0.001(4) 0.001(4) 0.009(3)
C38 0.045(5) 0.057(5) 0.060(5) 0.013(4) 0.002(4) 0.019(4)
C39 0.042(4) 0.041(4) 0.056(5) 0.008(4) 0.007(4) 0.009(4)
S3' 0.0426(13) 0.0430(16) 0.0294(16) 0.0013(11) 0.0009(10) 0.0010(10)
C36' 0.047(7) 0.041(7) 0.062(9) 0.003(7) -0.010(7) 0.001(6)
C37' 0.034(8) 0.062(9) 0.065(10) -0.012(8) -0.002(7) 0.017(7)
C38' 0.054(8) 0.065(8) 0.061(9) 0.016(7) -0.016(7) 0.006(7)
C39' 0.059(8) 0.058(8) 0.070(9) 0.004(7) 0.003(7) 0.005(7)
C40 0.043(3) 0.038(3) 0.038(3) -0.007(3) -0.004(2) 0.003(2)
C41 0.074(5) 0.047(4) 0.059(5) 0.013(3) -0.018(4) -0.004(3)
C42 0.050(4) 0.063(4) 0.058(5) 0.001(3) -0.019(3) 0.003(3)
C43 0.048(3) 0.053(4) 0.038(3) 0.003(3) -0.002(3) -0.008(3)
C44 0.053(4) 0.053(4) 0.042(4) 0.004(3) -0.002(3) -0.012(3)
C45 0.057(4) 0.072(5) 0.053(4) 0.016(4) -0.007(3) -0.024(3)
C46 0.057(4) 0.090(6) 0.049(4) 0.007(4) 0.004(3) -0.006(4)
C47 0.056(4) 0.071(5) 0.068(5) -0.011(4) 0.010(3) 0.004(4)
C48 0.054(4) 0.062(4) 0.057(4) -0.010(3) 0.003(3) -0.007(3)
C49 0.079(5) 0.043(3) 0.049(4) 0.008(3) -0.003(3) -0.014(3)
C50 0.051(4) 0.132(8) 0.073(5) 0.003(5) -0.001(4) 0.003(5)
C51 0.060(4) 0.065(4) 0.076(5) -0.030(4) 0.014(4) -0.006(3)
C52 0.039(3) 0.048(3) 0.052(4) -0.008(3) -0.008(3) 0.008(3)
C53 0.047(3) 0.058(4) 0.074(5) -0.016(4) -0.018(3) 0.018(3)
C54 0.042(4) 0.104(6) 0.063(5) -0.023(4) -0.002(3) 0.032(4)
C55 0.036(3) 0.101(6) 0.058(5) 0.004(4) -0.001(3) 0.015(4)
C56 0.042(3) 0.071(4) 0.060(4) 0.006(3) -0.011(3) 0.002(3)
C57 0.036(3) 0.049(3) 0.062(4) 0.002(3) -0.013(3) 0.006(3)
C58 0.083(5) 0.067(5) 0.097(7) -0.031(5) -0.027(5) 0.015(4)
C59 0.052(4) 0.158(9) 0.061(5) 0.011(5) 0.011(4) 0.023(5)
C60 0.056(4) 0.045(3) 0.071(5) -0.017(3) -0.014(3) 0.000(3)
N1 0.030(2) 0.051(3) 0.045(3) -0.008(2) 0.007(2) -0.005(2)
N2 0.037(2) 0.050(3) 0.039(3) -0.011(2) -0.001(2) -0.002(2)
N3 0.045(3) 0.043(3) 0.040(3) 0.001(2) -0.006(2) -0.004(2)
N4 0.044(3) 0.041(2) 0.048(3) -0.002(2) -0.009(2) 0.008(2)
O1 0.104(4) 0.066(3) 0.056(3) 0.014(3) 0.017(3) 0.029(3)
O2 0.077(4) 0.064(3) 0.129(5) -0.014(3) 0.030(4) -0.019(3)
O3 0.067(3) 0.084(4) 0.080(4) -0.009(3) 0.016(3) 0.018(3)
O4 0.089(4) 0.050(3) 0.061(3) -0.013(2) -0.030(3) 0.005(3)
O5 0.088(4) 0.104(4) 0.077(4) 0.017(3) -0.011(3) -0.056(3)
O6 0.132(6) 0.143(6) 0.073(4) 0.026(4) -0.063(4) -0.076(5)
O7 0.109(5) 0.132(5) 0.088(5) -0.037(4) 0.036(4) -0.040(4)
O8 0.086(3) 0.051(3) 0.071(4) -0.013(3) 0.000(3) 0.007(2)
O9 0.038(2) 0.080(3) 0.057(3) 0.002(3) -0.002(2) -0.002(2)
O10 0.075(3) 0.047(3) 0.115(5) 0.003(3) 0.031(3) 0.012(2)

loop_
_atom_type_symbol
_atom_type_description
_atom_type_scat_dispersion_real
_atom_type_scat_dispersion_imag
_atom_type_scat_source
C C 0.0033 0.0016 'International Tables Vol C Tables 4.2.6.8 and 6.1.1.4'
H H 0.0000 0.0000 'International Tables Vol C Tables 4.2.6.8 and 6.1.1.4'
N N 0.0061 0.0033 'International Tables Vol C Tables 4.2.6.8 and 6.1.1.4'
O O 0.0106 0.0060 'International Tables Vol C Tables 4.2.6.8 and 6.1.1.4'
S S 0.1246 0.1234 'International Tables Vol C Tables 4.2.6.8 and 6.1.1.4'
Fe Fe 0.3463 0.8444 'International Tables Vol C Tables 4.2.6.8 and 6.1.1.4'

loop_
_geom_angle_atom_site_label_1
_geom_angle_atom_site_label_2
_geom_angle_atom_site_label_3
_geom_angle
C3 Fe1 C2 94.2(3)
C3 Fe1 C1 103.4(3)
C2 Fe1 C1 94.6(3)
C3 Fe1 S1 148.2(2)
C2 Fe1 S1 87.0(2)
C1 Fe1 S1 108.2(2)
C3 Fe1 S2 92.1(2)
C2 Fe1 S2 162.1(2)
C1 Fe1 S2 100.1(3)
S1 Fe1 S2 78.88(7)
C3 Fe1 Fe2 95.0(2)
C2 Fe1 Fe2 108.0(2)
C1 Fe1 Fe2 149.7(2)
S1 Fe1 Fe2 54.97(5)
S2 Fe1 Fe2 54.77(5)
C5 Fe2 C4 97.3(3)
C5 Fe2 C10 97.5(3)
C4 Fe2 C10 97.6(2)
C5 Fe2 S2 95.1(2)
C4 Fe2 S2 85.5(2)
C10 Fe2 S2 166.53(17)
C5 Fe2 S1 102.9(3)
C4 Fe2 S1 155.4(2)
C10 Fe2 S1 93.59(17)
S2 Fe2 S1 78.89(7)
C5 Fe2 Fe1 143.2(2)
C4 Fe2 Fe1 100.6(2)
C10 Fe2 Fe1 111.56(17)
S2 Fe2 Fe1 54.98(5)
S1 Fe2 Fe1 54.77(5)
C33 Fe3 C32 91.3(4)
C33 Fe3 C31 98.5(3)
C32 Fe3 C31 103.2(4)
C33 Fe3 S3' 161.6(3)
C32 Fe3 S3' 81.5(3)
C31 Fe3 S3' 99.6(3)
C33 Fe3 S4 89.7(2)
C32 Fe3 S4 154.7(3)
C31 Fe3 S4 101.6(3)
S3' Fe3 S4 89.64(18)
C33 Fe3 S3 156.3(2)
C32 Fe3 S3 94.6(3)
C31 Fe3 S3 102.4(3)
S3' Fe3 S3 14.36(14)
S4 Fe3 S3 75.28(9)
C33 Fe3 Fe4 103.5(2)
C32 Fe3 Fe4 100.0(2)
C31 Fe3 Fe4 147.4(4)
S3' Fe3 Fe4 61.60(17)
S4 Fe3 Fe4 55.31(5)
S3 Fe3 Fe4 52.90(7)
C35 Fe4 C34 97.2(3)
C35 Fe4 C40 97.4(3)
C34 Fe4 C40 98.2(3)
C35 Fe4 S3 92.8(3)
C34 Fe4 S3 86.3(2)
C40 Fe4 S3 168.17(17)
C35 Fe4 S4 104.9(2)
C34 Fe4 S4 153.6(2)
C40 Fe4 S4 93.13(17)
S3 Fe4 S4 78.46(9)
C35 Fe4 S3' 106.4(3)
C34 Fe4 S3' 78.7(2)
C40 Fe4 S3' 156.2(2)
S3 Fe4 S3' 14.93(11)
S4 Fe4 S3' 81.26(14)
C35 Fe4 Fe3 146.3(2)
C34 Fe4 Fe3 98.5(2)
C40 Fe4 Fe3 109.46(15)
S3 Fe4 Fe3 58.89(9)
S4 Fe4 Fe3 55.10(5)
S3' Fe4 Fe3 48.74(14)
C6 S1 Fe1 102.5(2)
C6 S1 Fe2 106.9(3)
Fe1 S1 Fe2 70.27(6)
C7 S2 Fe2 101.4(3)
C7 S2 Fe1 104.8(3)
Fe2 S2 Fe1 70.25(6)
C37 S4 C37' 18.5(6)
C37 S4 Fe3 108.9(3)
C37' S4 Fe3 90.6(6)
C37 S4 Fe4 105.7(3)
C37' S4 Fe4 102.5(5)
Fe3 S4 Fe4 69.59(5)
O1 C1 Fe1 177.1(6)
O2 C2 Fe1 177.9(7)
O3 C3 Fe1 176.4(6)
O4 C4 Fe2 170.0(5)
O5 C5 Fe2 173.9(7)
C7 C6 C8 115.1(7)
C7 C6 S1 110.6(5)
C8 C6 S1 110.2(6)
C7 C6 H6 106.9
C8 C6 H6 106.9
S1 C6 H6 106.9
C6 C7 C9 114.5(7)
C6 C7 S2 111.7(5)
C9 C7 S2 109.5(7)
C6 C7 H7 106.9
C9 C7 H7 106.9
S2 C7 H7 106.9
C6 C8 H8A 109.5
C6 C8 H8B 109.5
H8A C8 H8B 109.5
C6 C8 H8C 109.5
H8A C8 H8C 109.5
H8B C8 H8C 109.5
C7 C9 H9A 109.5
C7 C9 H9B 109.5
H9A C9 H9B 109.5
C7 C9 H9C 109.5
H9A C9 H9C 109.5
H9B C9 H9C 109.5
N1 C10 N2 101.9(5)
N1 C10 Fe2 129.8(4)
N2 C10 Fe2 128.2(4)
C12 C11 N1 105.5(5)
C12 C11 H11 127.2
N1 C11 H11 127.2
C11 C12 N2 107.6(5)
C11 C12 H12 126.2
N2 C12 H12 126.2
C14 C13 C18 123.2(5)
C14 C13 N1 117.8(5)
C18 C13 N1 118.9(5)
C13 C14 C15 117.1(6)
C13 C14 C19 123.7(6)
C15 C14 C19 119.1(6)
C16 C15 C14 121.8(6)
C16 C15 H15 119.1
C14 C15 H15 119.1
C17 C16 C15 118.5(6)
C17 C16 C20 120.5(7)
C15 C16 C20 121.0(7)
C16 C17 C18 122.0(6)
C16 C17 H17 119.0
C18 C17 H17 119.0
C13 C18 C17 117.2(6)
C13 C18 C21 123.0(5)
C17 C18 C21 119.7(6)
C14 C19 H19A 109.5
C14 C19 H19B 109.5
H19A C19 H19B 109.5
C14 C19 H19C 109.5
H19A C19 H19C 109.5
H19B C19 H19C 109.5
C16 C20 H20A 109.5
C16 C20 H20B 109.5
H20A C20 H20B 109.5
C16 C20 H20C 109.5
H20A C20 H20C 109.5
H20B C20 H20C 109.5
C18 C21 H21A 109.5
C18 C21 H21B 109.5
H21A C21 H21B 109.5
C18 C21 H21C 109.5
H21A C21 H21C 109.5
H21B C21 H21C 109.5
C23 C22 C27 123.3(5)
C23 C22 N2 119.3(5)
C27 C22 N2 117.3(5)
C24 C23 C22 117.3(5)
C24 C23 C28 121.1(5)
C22 C23 C28 121.7(5)
C23 C24 C25 122.1(5)
C23 C24 H24 119.0
C25 C24 H24 119.0
C26 C25 C24 117.5(5)
C26 C25 C29 122.5(6)
C24 C25 C29 119.9(5)
C25 C26 C27 123.5(6)
C25 C26 H26 118.2
C27 C26 H26 118.2
C26 C27 C22 116.1(5)
C26 C27 C30 122.2(5)
C22 C27 C30 121.6(5)
C23 C28 H28A 109.5
C23 C28 H28B 109.5
H28A C28 H28B 109.5
C23 C28 H28C 109.5
H28A C28 H28C 109.5
H28B C28 H28C 109.5
C25 C29 H29A 109.5
C25 C29 H29B 109.5
H29A C29 H29B 109.5
C25 C29 H29C 109.5
H29A C29 H29C 109.5
H29B C29 H29C 109.5
C27 C30 H30A 109.5
C27 C30 H30B 109.5
H30A C30 H30B 109.5
C27 C30 H30C 109.5
H30A C30 H30C 109.5
H30B C30 H30C 109.5
O6 C31 Fe3 177.5(9)
O7 C32 Fe3 177.0(9)
O8 C33 Fe3 179.3(6)
O9 C34 Fe4 168.3(5)
O10 C35 Fe4 174.9(7)
C36 S3 Fe4 104.2(3)
C36 S3 Fe3 108.0(3)
Fe4 S3 Fe3 68.21(8)
C37 C36 C38 112.3(7)
C37 C36 S3 110.7(5)
C38 C36 S3 111.3(6)
C37 C36 H36 107.4
C38 C36 H36 107.4
S3 C36 H36 107.4
C36 C37 C39 113.1(7)
C36 C37 S4 110.0(5)
C39 C37 S4 111.3(6)
C36 C37 H37 107.4
C39 C37 H37 107.4
S4 C37 H37 107.4
C36' S3' Fe3 96.1(5)
C36' S3' Fe4 104.8(6)
Fe3 S3' Fe4 69.66(17)
C37' C36' C38' 114.6(13)
C37' C36' S3' 109.2(9)
C38' C36' S3' 109.1(10)
C37' C36' H36' 107.9
C38' C36' H36' 107.9
S3' C36' H36' 107.9
C36' C37' C39' 107.3(12)
C36' C37' S4 118.4(9)
C39' C37' S4 113.7(11)
C36' C37' H37' 105.5
C39' C37' H37' 105.5
S4 C37' H37' 105.5
C36' C38' H38D 109.5
C36' C38' H38E 109.5
H38D C38' H38E 109.5
C36' C38' H38F 109.5
H38D C38' H38F 109.5
H38E C38' H38F 109.5
C37' C39' H39D 109.5
C37' C39' H39E 109.5
H39D C39' H39E 109.5
C37' C39' H39F 109.5
H39D C39' H39F 109.5
H39E C39' H39F 109.5
N4 C40 N3 102.0(5)
N4 C40 Fe4 126.9(4)
N3 C40 Fe4 131.0(4)
C42 C41 N3 109.5(6)
C42 C41 H41 125.2
N3 C41 H41 125.2
C41 C42 N4 106.1(6)
C41 C42 H42 127.0
N4 C42 H42 127.0
C48 C43 C44 122.1(6)
C48 C43 N3 119.1(5)
C44 C43 N3 118.3(5)
C45 C44 C43 118.7(6)
C45 C44 C49 120.4(6)
C43 C44 C49 120.9(6)
C44 C45 C46 121.1(6)
C44 C45 H45 119.4
C46 C45 H45 119.4
C47 C46 C45 117.6(7)
C47 C46 C50 121.3(8)
C45 C46 C50 121.1(7)
C46 C47 C48 123.7(7)
C46 C47 H47 118.2
C48 C47 H47 118.2
C43 C48 C47 116.6(6)
C43 C48 C51 121.6(6)
C47 C48 C51 121.5(6)
C44 C49 H49A 109.5
C44 C49 H49B 109.5
H49A C49 H49B 109.5
C44 C49 H49C 109.5
H49A C49 H49C 109.5
H49B C49 H49C 109.5
C46 C50 H50A 109.5
C46 C50 H50B 109.5
H50A C50 H50B 109.5
C46 C50 H50C 109.5
H50A C50 H50C 109.5
H50B C50 H50C 109.5
C48 C51 H51A 109.5
C48 C51 H51B 109.5
H51A C51 H51B 109.5
C48 C51 H51C 109.5
H51A C51 H51C 109.5
H51B C51 H51C 109.5
C53 C52 C57 122.6(6)
C53 C52 N4 119.3(6)
C57 C52 N4 118.0(5)
C52 C53 C54 117.5(6)
C52 C53 C58 121.1(7)
C54 C53 C58 121.3(7)
C55 C54 C53 121.3(6)
C55 C54 H54 119.3
C53 C54 H54 119.3
C54 C55 C56 119.5(6)
C54 C55 C59 117.8(7)
C56 C55 C59 122.7(8)
C57 C56 C55 121.1(7)
C57 C56 H56 119.4
C55 C56 H56 119.4
C56 C57 C52 117.9(6)
C56 C57 C60 120.5(6)
C52 C57 C60 121.6(6)
C53 C58 H58A 109.5
C53 C58 H58B 109.5
H58A C58 H58B 109.5
C53 C58 H58C 109.5
H58A C58 H58C 109.5
H58B C58 H58C 109.5
C55 C59 H59A 109.5
C55 C59 H59B 109.5
H59A C59 H59B 109.5
C55 C59 H59C 109.5
H59A C59 H59C 109.5
H59B C59 H59C 109.5
C57 C60 H60A 109.5
C57 C60 H60B 109.5
H60A C60 H60B 109.5
C57 C60 H60C 109.5
H60A C60 H60C 109.5
H60B C60 H60C 109.5
C10 N1 C11 113.5(5)
C10 N1 C13 126.3(5)
C11 N1 C13 119.6(5)
C10 N2 C12 111.4(5)
C10 N2 C22 127.1(5)
C12 N2 C22 121.1(5)
C41 N3 C40 110.9(5)
C41 N3 C43 119.8(5)
C40 N3 C43 129.0(5)
C40 N4 C42 111.5(5)
C40 N4 C52 129.1(5)
C42 N4 C52 119.2(5)

loop_
_geom_bond_atom_site_label_1
_geom_bond_atom_site_label_2
_geom_bond_distance
Fe1 C3 1.752(7)
Fe1 C2 1.768(7)
Fe1 C1 1.800(8)
Fe1 S1 2.2450(18)
Fe1 S2 2.2510(19)
Fe1 Fe2 2.5870(12)
Fe2 C5 1.754(7)
Fe2 C4 1.794(7)
Fe2 C10 2.000(6)
Fe2 S2 2.2452(19)
Fe2 S1 2.2504(17)
Fe3 C33 1.768(7)
Fe3 C32 1.770(9)
Fe3 C31 1.775(8)
Fe3 S3' 2.050(6)
Fe3 S4 2.2376(19)
Fe3 S3 2.358(3)
Fe3 Fe4 2.5570(13)
Fe4 C35 1.742(7)
Fe4 C34 1.776(6)
Fe4 C40 1.988(6)
Fe4 S3 2.196(3)
Fe4 S4 2.2434(15)
Fe4 S3' 2.399(6)
S1 C6 1.833(8)
S2 C7 1.873(8)
S4 C37 1.839(6)
S4 C37' 1.849(8)
C1 O1 1.148(8)
C2 O2 1.158(8)
C3 O3 1.174(8)
C4 O4 1.150(7)
C5 O5 1.164(8)
C6 C7 1.489(11)
C6 C8 1.515(10)
C6 H6 1.0000
C7 C9 1.514(11)
C7 H7 1.0000
C8 H8A 0.9800
C8 H8B 0.9800
C8 H8C 0.9800
C9 H9A 0.9800
C9 H9B 0.9800
C9 H9C 0.9800
C10 N1 1.373(7)
C10 N2 1.384(7)
C11 C12 1.351(8)
C11 N1 1.383(8)
C11 H11 0.9500
C12 N2 1.391(8)
C12 H12 0.9500
C13 C14 1.386(8)
C13 C18 1.393(8)
C13 N1 1.458(7)
C14 C15 1.404(9)
C14 C19 1.510(9)
C15 C16 1.390(9)
C15 H15 0.9500
C16 C17 1.389(9)
C16 C20 1.500(9)
C17 C18 1.394(8)
C17 H17 0.9500
C18 C21 1.512(9)
C19 H19A 0.9800
C19 H19B 0.9800
C19 H19C 0.9800
C20 H20A 0.9800
C20 H20B 0.9800
C20 H20C 0.9800
C21 H21A 0.9800
C21 H21B 0.9800
C21 H21C 0.9800
C22 C23 1.395(8)
C22 C27 1.401(8)
C22 N2 1.446(7)
C23 C24 1.381(8)
C23 C28 1.516(8)
C24 C25 1.408(8)
C24 H24 0.9500
C25 C26 1.379(8)
C25 C29 1.499(8)
C26 C27 1.388(8)
C26 H26 0.9500
C27 C30 1.492(8)
C28 H28A 0.9800
C28 H28B 0.9800
C28 H28C 0.9800
C29 H29A 0.9800
C29 H29B 0.9800
C29 H29C 0.9800
C30 H30A 0.9800
C30 H30B 0.9800
C30 H30C 0.9800
C31 O6 1.167(9)
C32 O7 1.164(9)
C33 O8 1.160(8)
C34 O9 1.169(7)
C35 O10 1.152(7)
S3 C36 1.837(6)
C36 C37 1.518(8)
C36 C38 1.538(8)
C36 H36 1.0000
C37 C39 1.519(8)
C37 H37 1.0000
C38 H38A 0.9800
C38 H38B 0.9800
C38 H38C 0.9800
C39 H39A 0.9800
C39 H39B 0.9800
C39 H39C 0.9800
S3' C36' 1.841(8)
C36' C37' 1.535(10)
C36' C38' 1.545(9)
C36' H36' 1.0000
C37' C39' 1.544(10)
C37' H37' 1.0000
C38' H38D 0.9800
C38' H38E 0.9800
C38' H38F 0.9800
C39' H39D 0.9800
C39' H39E 0.9800
C39' H39F 0.9800
C40 N4 1.386(7)
C40 N3 1.387(7)
C41 C42 1.307(10)
C41 N3 1.373(8)
C41 H41 0.9500
C42 N4 1.403(8)
C42 H42 0.9500
C43 C48 1.384(9)
C43 C44 1.398(8)
C43 N3 1.450(7)
C44 C45 1.385(9)
C44 C49 1.492(9)
C45 C46 1.407(10)
C45 H45 0.9500
C46 C47 1.370(10)
C46 C50 1.501(10)
C47 C48 1.404(9)
C47 H47 0.9500
C48 C51 1.507(9)
C49 H49A 0.9800
C49 H49B 0.9800
C49 H49C 0.9800
C50 H50A 0.9800
C50 H50B 0.9800
C50 H50C 0.9800
C51 H51A 0.9800
C51 H51B 0.9800
C51 H51C 0.9800
C52 C53 1.388(8)
C52 C57 1.403(8)
C52 N4 1.433(8)
C53 C54 1.404(10)
C53 C58 1.487(9)
C54 C55 1.383(10)
C54 H54 0.9500
C55 C56 1.397(10)
C55 C59 1.515(10)
C56 C57 1.389(9)
C56 H56 0.9500
C57 C60 1.514(9)
C58 H58A 0.9800
C58 H58B 0.9800
C58 H58C 0.9800
C59 H59A 0.9800
C59 H59B 0.9800
C59 H59C 0.9800
C60 H60A 0.9800
C60 H60B 0.9800
C60 H60C 0.9800

loop_
_geom_torsion_atom_site_label_1
_geom_torsion_atom_site_label_2
_geom_torsion_atom_site_label_3
_geom_torsion_atom_site_label_4
_geom_torsion
C3 Fe1 Fe2 C5 -130.1(5)
C2 Fe1 Fe2 C5 133.8(5)
C1 Fe1 Fe2 C5 -2.6(6)
S1 Fe1 Fe2 C5 61.0(4)
S2 Fe1 Fe2 C5 -41.0(4)
C3 Fe1 Fe2 C4 -12.3(3)
C2 Fe1 Fe2 C4 -108.4(3)
C1 Fe1 Fe2 C4 115.2(5)
S1 Fe1 Fe2 C4 178.7(2)
S2 Fe1 Fe2 C4 76.8(2)
C3 Fe1 Fe2 C10 90.3(3)
C2 Fe1 Fe2 C10 -5.8(3)
C1 Fe1 Fe2 C10 -142.2(5)
S1 Fe1 Fe2 C10 -78.65(18)
S2 Fe1 Fe2 C10 179.41(18)
C3 Fe1 Fe2 S2 -89.1(2)
C2 Fe1 Fe2 S2 174.8(2)
C1 Fe1 Fe2 S2 38.4(4)
S1 Fe1 Fe2 S2 101.94(9)
C3 Fe1 Fe2 S1 169.0(2)
C2 Fe1 Fe2 S1 72.9(2)
C1 Fe1 Fe2 S1 -63.5(4)
S2 Fe1 Fe2 S1 -101.94(9)
C33 Fe3 Fe4 C35 141.3(5)
C32 Fe3 Fe4 C35 -124.8(5)
C31 Fe3 Fe4 C35 10.2(6)
S3' Fe3 Fe4 C35 -50.2(5)
S4 Fe3 Fe4 C35 61.2(4)
S3 Fe3 Fe4 C35 -36.6(4)
C33 Fe3 Fe4 C34 -101.7(3)
C32 Fe3 Fe4 C34 -7.8(4)
C31 Fe3 Fe4 C34 127.2(5)
S3' Fe3 Fe4 C34 66.8(3)
S4 Fe3 Fe4 C34 178.2(2)
S3 Fe3 Fe4 C34 80.4(2)
C33 Fe3 Fe4 C40 0.2(3)
C32 Fe3 Fe4 C40 94.1(4)
C31 Fe3 Fe4 C40 -130.9(5)
S3' Fe3 Fe4 C40 168.7(2)
S4 Fe3 Fe4 C40 -79.87(18)
S3 Fe3 Fe4 C40 -177.7(2)
C33 Fe3 Fe4 S3 177.9(2)
C32 Fe3 Fe4 S3 -88.2(3)
C31 Fe3 Fe4 S3 46.8(5)
S3' Fe3 Fe4 S3 -13.62(19)
S4 Fe3 Fe4 S3 97.82(11)
C33 Fe3 Fe4 S4 80.1(2)
C32 Fe3 Fe4 S4 174.0(3)
C31 Fe3 Fe4 S4 -51.0(5)
S3' Fe3 Fe4 S4 -111.45(19)
S3 Fe3 Fe4 S4 -97.82(11)
C33 Fe3 Fe4 S3' -168.4(3)
C32 Fe3 Fe4 S3' -74.6(4)
C31 Fe3 Fe4 S3' 60.4(5)
S4 Fe3 Fe4 S3' 111.45(19)
S3 Fe3 Fe4 S3' 13.62(19)
C3 Fe1 S1 C6 -124.9(5)
C2 Fe1 S1 C6 141.9(4)
C1 Fe1 S1 C6 48.0(4)
S2 Fe1 S1 C6 -49.1(3)
Fe2 Fe1 S1 C6 -103.7(3)
C3 Fe1 S1 Fe2 -21.2(4)
C2 Fe1 S1 Fe2 -114.5(2)
C1 Fe1 S1 Fe2 151.6(3)
S2 Fe1 S1 Fe2 54.53(6)
C5 Fe2 S1 C6 -49.9(3)
C4 Fe2 S1 C6 94.6(5)
C10 Fe2 S1 C6 -148.4(3)
S2 Fe2 S1 C6 42.9(2)
Fe1 Fe2 S1 C6 97.6(2)
C5 Fe2 S1 Fe1 -147.5(2)
C4 Fe2 S1 Fe1 -3.0(5)
C10 Fe2 S1 Fe1 113.99(17)
S2 Fe2 S1 Fe1 -54.74(6)
C5 Fe2 S2 C7 55.0(4)
C4 Fe2 S2 C7 151.9(3)
C10 Fe2 S2 C7 -104.1(8)
S1 Fe2 S2 C7 -47.3(3)
Fe1 Fe2 S2 C7 -101.8(3)
C5 Fe2 S2 Fe1 156.8(3)
C4 Fe2 S2 Fe1 -106.3(2)
C10 Fe2 S2 Fe1 -2.4(7)
S1 Fe2 S2 Fe1 54.53(5)
C3 Fe1 S2 C7 -168.4(4)
C2 Fe1 S2 C7 80.7(8)
C1 Fe1 S2 C7 -64.5(4)
S1 Fe1 S2 C7 42.3(3)
Fe2 Fe1 S2 C7 97.0(3)
C3 Fe1 S2 Fe2 94.6(2)
C2 Fe1 S2 Fe2 -16.3(7)
C1 Fe1 S2 Fe2 -161.5(2)
S1 Fe1 S2 Fe2 -54.73(6)
C33 Fe3 S4 C37 153.1(4)
C32 Fe3 S4 C37 -114.4(8)
C31 Fe3 S4 C37 54.4(4)
S3' Fe3 S4 C37 -45.3(4)
S3 Fe3 S4 C37 -45.5(3)
Fe4 Fe3 S4 C37 -100.3(3)
C33 Fe3 S4 C37' 150.2(6)
C32 Fe3 S4 C37' -117.2(9)
C31 Fe3 S4 C37' 51.5(6)
S3' Fe3 S4 C37' -48.2(6)
S3 Fe3 S4 C37' -48.4(5)
Fe4 Fe3 S4 C37' -103.1(5)
C33 Fe3 S4 Fe4 -106.6(2)
C32 Fe3 S4 Fe4 -14.1(7)
C31 Fe3 S4 Fe4 154.7(3)
S3' Fe3 S4 Fe4 54.96(16)
S3 Fe3 S4 Fe4 54.78(7)
C35 Fe4 S4 C37 -45.1(4)
C34 Fe4 S4 C37 100.8(5)
C40 Fe4 S4 C37 -143.7(3)
S3 Fe4 S4 C37 44.7(3)
S3' Fe4 S4 C37 59.6(3)
Fe3 Fe4 S4 C37 104.7(3)
C35 Fe4 S4 C37' -63.9(7)
C34 Fe4 S4 C37' 82.0(8)
C40 Fe4 S4 C37' -162.5(7)
S3 Fe4 S4 C37' 25.9(6)
S3' Fe4 S4 C37' 40.8(6)
Fe3 Fe4 S4 C37' 85.9(6)
C35 Fe4 S4 Fe3 -149.8(3)
C34 Fe4 S4 Fe3 -3.9(4)
C40 Fe4 S4 Fe3 111.64(15)
S3 Fe4 S4 Fe3 -59.97(10)
S3' Fe4 S4 Fe3 -45.07(15)
C3 Fe1 C1 O1 -28(14)
C2 Fe1 C1 O1 67(14)
S1 Fe1 C1 O1 156(14)
S2 Fe1 C1 O1 -123(14)
Fe2 Fe1 C1 O1 -154(14)
C3 Fe1 C2 O2 128(18)
C1 Fe1 C2 O2 24(18)
S1 Fe1 C2 O2 -84(18)
S2 Fe1 C2 O2 -121(17)
Fe2 Fe1 C2 O2 -135(18)
C2 Fe1 C3 O3 -79(10)
C1 Fe1 C3 O3 16(10)
S1 Fe1 C3 O3 -171(10)
S2 Fe1 C3 O3 117(10)
Fe2 Fe1 C3 O3 172(10)
C5 Fe2 C4 O4 69(4)
C10 Fe2 C4 O4 168(3)
S2 Fe2 C4 O4 -25(3)
S1 Fe2 C4 O4 -76(4)
Fe1 Fe2 C4 O4 -78(4)
C4 Fe2 C5 O5 -98(7)
C10 Fe2 C5 O5 163(7)
S2 Fe2 C5 O5 -12(7)
S1 Fe2 C5 O5 68(7)
Fe1 Fe2 C5 O5 21(7)
Fe1 S1 C6 C7 47.8(6)
Fe2 S1 C6 C7 -25.1(6)
Fe1 S1 C6 C8 176.1(5)
Fe2 S1 C6 C8 103.2(6)
C8 C6 C7 C9 95.3(9)
S1 C6 C7 C9 -139.1(6)
C8 C6 C7 S2 -139.5(6)
S1 C6 C7 S2 -13.9(7)
Fe2 S2 C7 C6 47.1(6)
Fe1 S2 C7 C6 -25.3(6)
Fe2 S2 C7 C9 175.0(6)
Fe1 S2 C7 C9 102.6(6)
C5 Fe2 C10 N1 -61.1(6)
C4 Fe2 C10 N1 -159.6(5)
S2 Fe2 C10 N1 97.9(8)
S1 Fe2 C10 N1 42.4(5)
Fe1 Fe2 C10 N1 95.8(5)
C5 Fe2 C10 N2 116.6(5)
C4 Fe2 C10 N2 18.2(6)
S2 Fe2 C10 N2 -84.4(9)
S1 Fe2 C10 N2 -139.8(5)
Fe1 Fe2 C10 N2 -86.5(5)
N1 C11 C12 N2 0.4(7)
C18 C13 C14 C15 -4.7(10)
N1 C13 C14 C15 180.0(6)
C18 C13 C14 C19 173.7(7)
N1 C13 C14 C19 -1.5(10)
C13 C14 C15 C16 0.9(11)
C19 C14 C15 C16 -177.6(7)
C14 C15 C16 C17 1.2(12)
C14 C15 C16 C20 -176.3(9)
C15 C16 C17 C18 0.3(12)
C20 C16 C17 C18 177.9(9)
C14 C13 C18 C17 6.2(10)
N1 C13 C18 C17 -178.6(6)
C14 C13 C18 C21 -169.1(6)
N1 C13 C18 C21 6.1(9)
C16 C17 C18 C13 -3.8(11)
C16 C17 C18 C21 171.6(7)
C27 C22 C23 C24 5.2(8)
N2 C22 C23 C24 -179.3(5)
C27 C22 C23 C28 -176.0(6)
N2 C22 C23 C28 -0.5(8)
C22 C23 C24 C25 -2.6(8)
C28 C23 C24 C25 178.6(6)
C23 C24 C25 C26 -1.9(9)
C23 C24 C25 C29 -178.6(6)
C24 C25 C26 C27 4.2(9)
C29 C25 C26 C27 -179.2(6)
C25 C26 C27 C22 -1.8(9)
C25 C26 C27 C30 175.5(6)
C23 C22 C27 C26 -3.1(8)
N2 C22 C27 C26 -178.7(5)
C23 C22 C27 C30 179.7(5)
N2 C22 C27 C30 4.0(8)
C33 Fe3 C31 O6 20(19)
C32 Fe3 C31 O6 -73(19)
S3' Fe3 C31 O6 -157(19)
S4 Fe3 C31 O6 112(19)
S3 Fe3 C31 O6 -171(19)
Fe4 Fe3 C31 O6 152(19)
C33 Fe3 C32 O7 36(14)
C31 Fe3 C32 O7 135(14)
S3' Fe3 C32 O7 -127(14)
S4 Fe3 C32 O7 -57(15)
S3 Fe3 C32 O7 -121(14)
Fe4 Fe3 C32 O7 -68(14)
C32 Fe3 C33 O8 123(80)
C31 Fe3 C33 O8 19(80)
S3' Fe3 C33 O8 -171(100)
S4 Fe3 C33 O8 -83(80)
S3 Fe3 C33 O8 -133(100)
Fe4 Fe3 C33 O8 -137(100)
C35 Fe4 C34 O9 82(3)
C40 Fe4 C34 O9 -180(100)
S3 Fe4 C34 O9 -11(3)
S4 Fe4 C34 O9 -65(3)
S3' Fe4 C34 O9 -24(3)
Fe3 Fe4 C34 O9 -69(3)
C34 Fe4 C35 O10 -69(6)
C40 Fe4 C35 O10 -168(6)
S3 Fe4 C35 O10 18(6)
S4 Fe4 C35 O10 97(6)
S3' Fe4 C35 O10 12(7)
Fe3 Fe4 C35 O10 49(7)
C35 Fe4 S3 C36 56.7(4)
C34 Fe4 S3 C36 153.7(4)
C40 Fe4 S3 C36 -93.3(9)
S4 Fe4 S3 C36 -48.0(3)
S3' Fe4 S3 C36 -147.4(8)
Fe3 Fe4 S3 C36 -104.0(3)
C35 Fe4 S3 Fe3 160.7(2)
C34 Fe4 S3 Fe3 -102.3(2)
C40 Fe4 S3 Fe3 10.7(9)
S4 Fe4 S3 Fe3 56.02(6)
S3' Fe4 S3 Fe3 -43.4(7)
C33 Fe3 S3 C36 93.6(6)
C32 Fe3 S3 C36 -162.4(4)
C31 Fe3 S3 C36 -57.8(4)
S3' Fe3 S3 C36 -138.1(9)
S4 Fe3 S3 C36 41.2(3)
Fe4 Fe3 S3 C36 98.6(3)
C33 Fe3 S3 Fe4 -5.0(6)
C32 Fe3 S3 Fe4 99.1(3)
C31 Fe3 S3 Fe4 -156.3(3)
S3' Fe3 S3 Fe4 123.4(8)
S4 Fe3 S3 Fe4 -57.38(7)
Fe4 S3 C36 C37 43.4(6)
Fe3 S3 C36 C37 -27.9(7)
Fe4 S3 C36 C38 169.1(6)
Fe3 S3 C36 C38 97.7(6)
C38 C36 C37 C39 102.3(9)
S3 C36 C37 C39 -132.6(6)
C38 C36 C37 S4 -132.6(7)
S3 C36 C37 S4 -7.5(8)
C37' S4 C37 C36 52.1(19)
Fe3 S4 C37 C36 43.1(7)
Fe4 S4 C37 C36 -30.3(7)
C37' S4 C37 C39 178(2)
Fe3 S4 C37 C39 169.3(5)
Fe4 S4 C37 C39 95.9(6)
C33 Fe3 S3' C36' 141.7(10)
C32 Fe3 S3' C36' -150.2(7)
C31 Fe3 S3' C36' -48.1(7)
S4 Fe3 S3' C36' 53.6(6)
S3 Fe3 S3' C36' 54.3(9)
Fe4 Fe3 S3' C36' 103.5(6)
C33 Fe3 S3' Fe4 38.1(9)
C32 Fe3 S3' Fe4 106.3(3)
C31 Fe3 S3' Fe4 -151.7(4)
S4 Fe3 S3' Fe4 -49.94(10)
S3 Fe3 S3' Fe4 -49.2(7)
C35 Fe4 S3' C36' 62.6(6)
C34 Fe4 S3' C36' 156.9(6)
C40 Fe4 S3' C36' -118.3(7)
S3 Fe4 S3' C36' 37.4(7)
S4 Fe4 S3' C36' -40.5(5)
Fe3 Fe4 S3' C36' -91.1(5)
C35 Fe4 S3' Fe3 153.6(2)
C34 Fe4 S3' Fe3 -112.1(2)
C40 Fe4 S3' Fe3 -27.3(6)
S3 Fe4 S3' Fe3 128.5(8)
S4 Fe4 S3' Fe3 50.56(12)
Fe3 S3' C36' C37' -43.2(12)
Fe4 S3' C36' C37' 27.3(12)
Fe3 S3' C36' C38' -169.1(12)
Fe4 S3' C36' C38' -98.6(12)
C38' C36' C37' C39' -101.1(16)
S3' C36' C37' C39' 136.2(12)
C38' C36' C37' S4 128.6(13)
S3' C36' C37' S4 5.9(17)
C37 S4 C37' C36' -141(3)
Fe3 S4 C37' C36' 30.5(14)
Fe4 S4 C37' C36' -38.7(15)
C37 S4 C37' C39' 92(2)
Fe3 S4 C37' C39' -96.7(13)
Fe4 S4 C37' C39' -165.9(12)
C35 Fe4 C40 N4 105.5(5)
C34 Fe4 C40 N4 7.1(5)
S3 Fe4 C40 N4 -104.7(9)
S4 Fe4 C40 N4 -149.0(4)
S3' Fe4 C40 N4 -73.6(7)
Fe3 Fe4 C40 N4 -95.0(4)
C35 Fe4 C40 N3 -70.2(5)
C34 Fe4 C40 N3 -168.6(5)
S3 Fe4 C40 N3 79.6(11)
S4 Fe4 C40 N3 35.3(5)
S3' Fe4 C40 N3 110.7(6)
Fe3 Fe4 C40 N3 89.3(5)
N3 C41 C42 N4 2.1(7)
C48 C43 C44 C45 -3.5(10)
N3 C43 C44 C45 -176.2(6)
C48 C43 C44 C49 175.9(6)
N3 C43 C44 C49 3.2(9)
C43 C44 C45 C46 1.0(10)
C49 C44 C45 C46 -178.4(6)
C44 C45 C46 C47 0.3(11)
C44 C45 C46 C50 179.5(7)
C45 C46 C47 C48 0.9(12)
C50 C46 C47 C48 -178.4(7)
C44 C43 C48 C47 4.4(10)
N3 C43 C48 C47 177.1(6)
C44 C43 C48 C51 -168.3(7)
N3 C43 C48 C51 4.4(10)
C46 C47 C48 C43 -3.1(11)
C46 C47 C48 C51 169.5(7)
C57 C52 C53 C54 4.4(10)
N4 C52 C53 C54 -179.6(6)
C57 C52 C53 C58 -177.8(7)
N4 C52 C53 C58 -1.8(9)
C52 C53 C54 C55 -4.5(10)
C58 C53 C54 C55 177.7(7)
C53 C54 C55 C56 2.5(10)
C53 C54 C55 C59 179.8(7)
C54 C55 C56 C57 -0.1(10)
C59 C55 C56 C57 -177.3(6)
C55 C56 C57 C52 0.0(9)
C55 C56 C57 C60 -178.8(6)
C53 C52 C57 C56 -2.2(9)
N4 C52 C57 C56 -178.2(5)
C53 C52 C57 C60 176.5(6)
N4 C52 C57 C60 0.6(9)
N2 C10 N1 C11 0.8(7)
Fe2 C10 N1 C11 178.9(4)
N2 C10 N1 C13 -170.3(5)
Fe2 C10 N1 C13 7.9(9)
C12 C11 N1 C10 -0.7(8)
C12 C11 N1 C13 171.0(5)
C14 C13 N1 C10 -103.7(7)
C18 C13 N1 C10 80.8(8)
C14 C13 N1 C11 85.8(7)
C18 C13 N1 C11 -89.7(7)
N1 C10 N2 C12 -0.5(6)
Fe2 C10 N2 C12 -178.7(5)
N1 C10 N2 C22 172.5(5)
Fe2 C10 N2 C22 -5.7(9)
C11 C12 N2 C10 0.1(7)
C11 C12 N2 C22 -173.4(6)
C23 C22 N2 C10 94.8(7)
C27 C22 N2 C10 -89.4(7)
C23 C22 N2 C12 -92.8(7)
C27 C22 N2 C12 83.0(7)
C42 C41 N3 C40 -2.1(7)
C42 C41 N3 C43 172.0(6)
N4 C40 N3 C41 1.1(6)
Fe4 C40 N3 C41 177.6(4)
N4 C40 N3 C43 -172.3(5)
Fe4 C40 N3 C43 4.2(9)
C48 C43 N3 C41 -90.6(7)
C44 C43 N3 C41 82.3(7)
C48 C43 N3 C40 82.3(8)
C44 C43 N3 C40 -104.8(7)
N3 C40 N4 C42 0.2(6)
Fe4 C40 N4 C42 -176.5(4)
N3 C40 N4 C52 174.6(5)
Fe4 C40 N4 C52 -2.1(8)
C41 C42 N4 C40 -1.4(7)
C41 C42 N4 C52 -176.4(5)
C53 C52 N4 C40 98.5(7)
C57 C52 N4 C40 -85.4(8)
C53 C52 N4 C42 -87.5(7)
C57 C52 N4 C42 88.6(7)
